data_7051247
loop_
_publ_author_name
'Laxmi Madhavi, N. N.'
'Bilton, Clair'
'Howard, Judith A. K.'
'Allen, Frank H.'
'Nangia, Ashwini'
'Desiraju, Gautam R.'

_publ_section_title
;
 Seeking structural repetitivity in systems with interaction
 interference: crystal engineering in the gem-alkynol family
;
_journal_issue 1
_journal_name_full 'New Journal of Chemistry'
_journal_page_first 1
_journal_paper_doi 10.1039/a908233f
_journal_volume 24
_journal_year 2000
_chemical_formula_moiety 'C10 H8 O2'
_chemical_formula_sum 'C10 H8 O2'
_chemical_formula_weight 160.16
_chemical_melting_point '452-453 K (sublimes)'
_chemical_name_common
; 
 trans-1,4-Diethynyl-1,4-dihydroxy-2,5-cyclohexadiene
;
_chemical_name_systematic
; 
 trans-1,4-Diethynyl-1,4-dihydroxy-2,5-cyclohexadiene
;
_space_group_IT_number 61
_symmetry_cell_setting orthorhombic
_symmetry_space_group_name_Hall '-P 2ac 2ab'
_symmetry_space_group_name_H-M 'P b c a'
_atom_sites_solution_hydrogens difmap
_atom_sites_solution_primary direct
_atom_sites_solution_secondary difmap
_audit_creation_method SHELXL-97
_cell_angle_alpha 90.00
_cell_angle_beta 90.00
_cell_angle_gamma 90.00
_cell_formula_units_Z 4
_cell_length_a 8.8316(2)
_cell_length_b 5.90030(10)
_cell_length_c 15.6123(4)
_cell_measurement_reflns_used 490
_cell_measurement_temperature 150
_cell_measurement_theta_max 21.41
_cell_measurement_theta_min 5.30
_cell_volume 813.54(3)
_computing_cell_refinement 'Brucker SMART'
_computing_data_collection 'Brucker SMART'
_computing_data_reduction 'Brucker SAINT'
_computing_molecular_graphics 'SHELXL-97 (Sheldrick, 1997)'
_computing_publication_material 'SHELXL-97 (Sheldrick, 1997)'
_computing_structure_refinement 'SHELXL-97 (Sheldrick, 1997)'
_computing_structure_solution 'SHELXS-97 (Sheldrick, 1997)'
_diffrn_ambient_temperature 150
_diffrn_detector_area_resol_mean 'not relevant'
_diffrn_measured_fraction_theta_full 1.000
_diffrn_measured_fraction_theta_max 1.000
_diffrn_measurement_device_type 'Brucker SMART CCD'
_diffrn_measurement_method '\w scans'
_diffrn_radiation_monochromator graphite
_diffrn_radiation_source 'fine-focus sealed tube'
_diffrn_radiation_type MoK\a
_diffrn_radiation_wavelength 0.71073
_diffrn_reflns_av_R_equivalents 0.0312
_diffrn_reflns_av_sigmaI/netI 0.0171
_diffrn_reflns_limit_h_max 9
_diffrn_reflns_limit_h_min -11
_diffrn_reflns_limit_k_max 7
_diffrn_reflns_limit_k_min -7
_diffrn_reflns_limit_l_max 20
_diffrn_reflns_limit_l_min -18
_diffrn_reflns_number 5130
_diffrn_reflns_theta_full 27.45
_diffrn_reflns_theta_max 27.45
_diffrn_reflns_theta_min 2.61
_exptl_absorpt_coefficient_mu 0.091
_exptl_absorpt_correction_T_max 0.266
_exptl_absorpt_correction_T_min 0.236
_exptl_absorpt_correction_type empirical
_exptl_absorpt_process_details 'empirical using psi-scans'
_exptl_crystal_colour colourles
_exptl_crystal_density_diffrn 1.308
_exptl_crystal_density_meas ?
_exptl_crystal_density_method .
_exptl_crystal_description block
_exptl_crystal_F_000 336
_exptl_crystal_size_max 0.35
_exptl_crystal_size_mid 0.30
_exptl_crystal_size_min 0.20
_refine_diff_density_max 0.309
_refine_diff_density_min -0.207
_refine_diff_density_rms 0.049
_refine_ls_extinction_method none
_refine_ls_goodness_of_fit_ref 1.097
_refine_ls_hydrogen_treatment refall
_refine_ls_matrix_type full
_refine_ls_number_parameters 71
_refine_ls_number_reflns 934
_refine_ls_number_restraints 0
_refine_ls_restrained_S_all 1.097
_refine_ls_R_factor_all 0.0410
_refine_ls_R_factor_gt 0.0358
_refine_ls_shift/su_max 0.002
_refine_ls_shift/su_mean 0.000
_refine_ls_structure_factor_coef Fsqd
_refine_ls_weighting_details 'calc w=1/[\s^2^(Fo^2^)+(0.0470P)^2^+0.3064P] where P=(Fo^2^+2Fc^2^)/3'
_refine_ls_weighting_scheme calc
_refine_ls_wR_factor_gt 0.0880
_refine_ls_wR_factor_ref 0.0947
_reflns_number_gt 837
_reflns_number_total 934
_reflns_threshold_expression >2sigma(I)
_cod_data_source_file a908233f.txt
_cod_data_source_block 2
_cod_original_sg_symbol_H-M 'P 21/b 21/c 21/a'
_cod_database_code 7051247

loop_
_symmetry_equiv_pos_as_xyz
'x, y, z'
'-x+1/2, -y, z+1/2'
'-x, y+1/2, -z+1/2'
'x+1/2, -y+1/2, -z'
'-x, -y, -z'
'x-1/2, y, -z-1/2'
'x, -y-1/2, z-1/2'
'-x-1/2, y-1/2, z'

loop_
_atom_site_label
_atom_site_type_symbol
_atom_site_fract_x
_atom_site_fract_y
_atom_site_fract_z
_atom_site_U_iso_or_equiv
_atom_site_adp_type
_atom_site_occupancy
_atom_site_symmetry_multiplicity
_atom_site_calc_flag
_atom_site_refinement_flags
_atom_site_disorder_assembly
_atom_site_disorder_group
C1 C 0.38988(15) 0.3628(2) 0.68883(8) 0.0262(3) Uani 1 1 d . . .
H1 H 0.329(2) 0.445(3) 0.7261(12) 0.046(5) Uiso 1 1 d . . .
C2 C 0.46345(12) 0.25097(19) 0.64093(7) 0.0199(3) Uani 1 1 d . . .
C3 C 0.55305(12) 0.10419(18) 0.58250(7) 0.0172(3) Uani 1 1 d . . .
O1 O 0.70092(9) 0.06232(15) 0.62009(5) 0.0225(2) Uani 1 1 d . . .
HA H 0.747(2) 0.194(3) 0.6248(10) 0.044(5) Uiso 1 1 d . . .
C4 C 0.47605(13) -0.12408(18) 0.57682(7) 0.0178(3) Uani 1 1 d . . .
H4 H 0.4615(17) -0.199(2) 0.6319(9) 0.024(3) Uiso 1 1 d . . .
C5 C 0.42888(13) -0.21613(18) 0.50397(7) 0.0181(3) Uani 1 1 d . . .
H5 H 0.3761(17) -0.359(3) 0.5039(9) 0.023(4) Uiso 1 1 d . . .

loop_
_atom_site_aniso_label
_atom_site_aniso_U_11
_atom_site_aniso_U_22
_atom_site_aniso_U_33
_atom_site_aniso_U_23
_atom_site_aniso_U_13
_atom_site_aniso_U_12
C1 0.0318(7) 0.0216(6) 0.0253(6) -0.0020(4) 0.0050(5) 0.0010(5)
C2 0.0219(5) 0.0176(5) 0.0203(5) 0.0009(4) 0.0000(4) -0.0022(4)
C3 0.0171(5) 0.0164(5) 0.0180(5) 0.0001(4) -0.0005(4) -0.0002(4)
O1 0.0175(4) 0.0247(5) 0.0254(4) 0.0013(3) -0.0032(3) -0.0007(3)
C4 0.0194(5) 0.0153(5) 0.0188(5) 0.0029(4) 0.0022(4) 0.0005(4)
C5 0.0190(5) 0.0142(5) 0.0210(5) 0.0016(4) 0.0019(4) -0.0016(4)

loop_
_atom_type_symbol
_atom_type_description
_atom_type_scat_dispersion_real
_atom_type_scat_dispersion_imag
_atom_type_scat_source
C C 0.0033 0.0016 'International Tables Vol C Tables 4.2.6.8 and 6.1.1.4'
H H 0.0000 0.0000 'International Tables Vol C Tables 4.2.6.8 and 6.1.1.4'
O O 0.0106 0.0060 'International Tables Vol C Tables 4.2.6.8 and 6.1.1.4'

loop_
_geom_angle_atom_site_label_1
_geom_angle_atom_site_label_2
_geom_angle_atom_site_label_3
_geom_angle
_geom_angle_site_symmetry_1
_geom_angle_site_symmetry_3
_geom_angle_publ_flag
C2 C1 H1 177.6(12) . . yes
C1 C2 C3 178.03(12) . . yes
O1 C3 C2 109.25(8) . . yes
O1 C3 C5 109.89(9) . 5_656 yes
C2 C3 C5 110.48(9) . 5_656 yes
O1 C3 C4 106.05(8) . . yes
C2 C3 C4 108.40(9) . . yes
C5 C3 C4 112.62(9) 5_656 . yes
C3 O1 HA 107.4(12) . . yes
C5 C4 C3 123.78(9) . . yes
C5 C4 H4 121.8(8) . . yes
C3 C4 H4 114.4(8) . . yes
C4 C5 C3 123.60(10) . 5_656 yes
C4 C5 H5 120.7(8) . . yes
C3 C5 H5 115.7(8) 5_656 . yes

loop_
_geom_bond_atom_site_label_1
_geom_bond_atom_site_label_2
_geom_bond_distance
_geom_bond_site_symmetry_2
_geom_bond_publ_flag
C1 C2 1.1905(17) . yes
C1 H1 0.927(19) . yes
C2 C3 1.4861(15) . yes
C3 O1 1.4529(13) . yes
C3 C5 1.5113(14) 5_656 yes
C3 C4 1.5115(15) . yes
O1 HA 0.88(2) . yes
C4 C5 1.3274(15) . yes
C4 H4 0.977(14) . yes
C5 C3 1.5113(14) 5_656 yes
C5 H5 0.965(15) . yes
